data_7006669
loop_
_publ_author_name
'Mullins, Sarah M.'
'Bergman, Robert G.'
'Arnold, John'

_publ_section_title
;
 Olefination and group transfer reactions of an electron deficient
 tantalum methylidene complex.
;
_journal_issue 1
_journal_name_full 'Dalton transactions (Cambridge, England : 2003)'
_journal_page_first 203
_journal_page_last 212
_journal_paper_doi 10.1039/b512741f
_journal_year 2006
_chemical_formula_moiety 'C39 H64 N5 Si4 Ta '
_chemical_formula_sum 'C39 H64 N5 Si4 Ta'
_chemical_formula_weight 896.26
_space_group_IT_number 14
_symmetry_cell_setting monoclinic
_symmetry_Int_Tables_number 14
_symmetry_space_group_name_Hall '-P 2ybc'
_symmetry_space_group_name_H-M 'P 1 21/c 1'
_audit_creation_date 'Wed Sep 28 15:49:12 2005'
_audit_creation_method 'by teXsan'
_cell_angle_alpha 90
_cell_angle_beta 111.041(1)
_cell_angle_gamma 90
_cell_formula_units_Z 4
_cell_length_a 17.9014(4)
_cell_length_b 11.6015(2)
_cell_length_c 23.0038(5)
_cell_measurement_reflns_used 7933
_cell_measurement_temperature 170.2
_cell_measurement_theta_max 22.5
_cell_measurement_theta_min 2.5
_cell_volume 4458.95(16)
_computing_cell_refinement 'Bruker-AXS SAINT v6.40'
_computing_data_collection 'Bruker-AXS SMART v5.054'
_computing_data_reduction 'Bruker-AXS SAINT v6.40'
_computing_publication_material teXsan
_computing_structure_refinement teXsan
_computing_structure_solution SAPI91
_diffrn_measured_fraction_theta_full 0.8969
_diffrn_measured_fraction_theta_max 0.8969
_diffrn_measurement_device_type 'Bruker SMART 1000'
_diffrn_measurement_method \w-scans
_diffrn_radiation_type 'Mo K\a'
_diffrn_radiation_wavelength 0.7107
_diffrn_reflns_av_R_equivalents 0.046
_diffrn_reflns_limit_h_max 21
_diffrn_reflns_limit_h_min 0
_diffrn_reflns_limit_k_max 14
_diffrn_reflns_limit_k_min -14
_diffrn_reflns_limit_l_max 25
_diffrn_reflns_limit_l_min -26
_diffrn_reflns_number 21557
_diffrn_reflns_theta_full 26.02
_diffrn_reflns_theta_max 26.02
_diffrn_standards_decay_% 0
_diffrn_standards_interval_count 0
_diffrn_standards_interval_time 0
_diffrn_standards_number 0
_exptl_absorpt_coefficient_mu 2.600
_exptl_absorpt_correction_T_max 0.636
_exptl_absorpt_correction_T_min 0.517
_exptl_absorpt_correction_type empirical
_exptl_absorpt_process_details 'Blessing, 1995'
_exptl_crystal_colour orange
_exptl_crystal_density_diffrn 1.335
_exptl_crystal_density_method 'not measured'
_exptl_crystal_description blocklike
_exptl_crystal_F_000 1848.00
_exptl_crystal_size_max 0.300
_exptl_crystal_size_mid 0.250
_exptl_crystal_size_min 0.120
_refine_diff_density_max 0.69
_refine_diff_density_min -0.65
_refine_ls_extinction_method none
_refine_ls_goodness_of_fit_ref 0.838
_refine_ls_hydrogen_treatment constr
_refine_ls_number_parameters 442
_refine_ls_number_reflns 4578
_refine_ls_R_factor_all 0.0645
_refine_ls_R_factor_gt 0.0263
_refine_ls_shift/su_max 0.0023
_refine_ls_structure_factor_coef F
_refine_ls_weighting_details 'w = 1/[\s^2^(Fo) + 0.00022|Fo|^2^]'
_refine_ls_weighting_scheme calc
_refine_ls_wR_factor_all 0.0430
_refine_ls_wR_factor_ref 0.0316
_reflns_number_gt 4578
_reflns_number_total 7890
_reflns_threshold_expression F^2^>3.0\s(F^2^)
_cod_data_source_file b512741f.txt
_cod_data_source_block tantalum_ketenimine
_cod_original_cell_volume 4459.0(2)
_cod_original_sg_symbol_H-M 'P 21/c '
_cod_original_formula_sum 'C39 H64 N5 Si4 Ta '
_cod_database_code 7006669

loop_
_symmetry_equiv_pos_as_xyz
x,y,z
-x,1/2+y,1/2-z
-x,-y,-z
x,1/2-y,1/2+z

loop_
_atom_site_label
_atom_site_type_symbol
_atom_site_fract_x
_atom_site_fract_y
_atom_site_fract_z
_atom_site_U_iso_or_equiv
_atom_site_adp_type
_atom_site_occupancy
_atom_site_calc_flag
_atom_site_refinement_flags
_atom_site_disorder_assembly
_atom_site_disorder_group
Ta1 Ta 0.27735(1) 0.49397(2) 0.742845(9) 0.02368(5) Uani 1.00 d . . .
Si1 Si 0.3635(1) 0.7409(1) 0.83718(7) 0.0328(4) Uani 1.00 d . . .
Si2 Si 0.2686(1) 0.2969(1) 0.87609(8) 0.0415(5) Uani 1.00 d . . .
Si3 Si 0.06974(9) 0.5087(2) 0.71534(8) 0.0418(5) Uani 1.00 d . . .
Si4 Si 0.2879(1) 0.1953(1) 0.67682(8) 0.0349(5) Uani 1.00 d . . .
N1 N 0.3190(3) 0.6021(3) 0.8225(2) 0.027(1) Uani 1.00 d . . .
N2 N 0.2842(3) 0.4210(4) 0.8374(2) 0.031(1) Uani 1.00 d . . .
N3 N 0.1543(3) 0.4367(4) 0.7129(2) 0.028(1) Uani 1.00 d . . .
N4 N 0.2441(3) 0.3169(3) 0.6976(2) 0.025(1) Uani 1.00 d . . .
N5 N 0.2779(3) 0.5520(4) 0.6612(2) 0.026(1) Uani 1.00 d . . .
C1 C 0.3099(3) 0.5234(4) 0.8626(2) 0.027(1) Uani 1.00 d . . .
C2 C 0.2845(4) 0.8529(5) 0.8242(3) 0.045(2) Uani 1.00 d . . .
C3 C 0.4187(4) 0.7621(5) 0.7832(3) 0.042(2) Uani 1.00 d . . .
C4 C 0.4388(4) 0.7585(5) 0.9175(3) 0.039(2) Uani 1.00 d . . .
C5 C 0.3668(5) 0.2199(5) 0.9141(3) 0.066(2) Uani 1.00 d . . .
C6 C 0.2194(5) 0.3283(6) 0.9333(3) 0.061(3) Uani 1.00 d . . .
C7 C 0.1999(4) 0.1985(5) 0.8178(3) 0.051(2) Uani 1.00 d . . .
C8 C 0.3285(3) 0.5515(4) 0.9298(2) 0.028(1) Uani 1.00 d . . .
C9 C 0.2835(3) 0.6325(5) 0.9478(2) 0.031(2) Uani 1.00 d . . .
C10 C 0.3931(3) 0.4993(5) 0.9753(2) 0.031(1) Uani 1.00 d . . .
C11 C 0.3029(4) 0.6610(5) 1.0101(3) 0.033(2) Uani 1.00 d . . .
C12 C 0.4119(3) 0.5276(4) 1.0380(2) 0.030(1) Uani 1.00 d . . .
C13 C 0.3661(3) 0.6087(5) 1.0556(2) 0.032(2) Uani 1.00 d . . .
C14 C 0.3891(4) 0.6399(5) 1.1237(3) 0.043(2) Uani 1.00 d . . .
C15 C 0.1678(4) 0.3417(5) 0.6834(2) 0.030(2) Uani 1.00 d . . .
C16 C -0.0007(5) 0.555(1) 0.6381(4) 0.139(4) Uani 1.00 d . . .
C17 C 0.1082(4) 0.6366(6) 0.7638(3) 0.059(2) Uani 1.00 d . . .
C18 C 0.0142(7) 0.4255(7) 0.7552(6) 0.122(5) Uani 1.00 d . . .
C19 C 0.3287(4) 0.2345(5) 0.6155(3) 0.051(2) Uani 1.00 d . . .
C20 C 0.2182(4) 0.0706(5) 0.6503(3) 0.062(2) Uani 1.00 d . . .
C21 C 0.3707(4) 0.1417(5) 0.7470(3) 0.048(2) Uani 1.00 d . . .
C22 C 0.0996(3) 0.2785(4) 0.6349(3) 0.029(1) Uani 1.00 d . . .
C23 C 0.0422(4) 0.2202(5) 0.6501(3) 0.042(2) Uani 1.00 d . . .
C24 C 0.0965(4) 0.2783(5) 0.5735(3) 0.036(2) Uani 1.00 d . . .
C25 C -0.0180(4) 0.1615(5) 0.6044(3) 0.045(2) Uani 1.00 d . . .
C26 C 0.0358(4) 0.2200(5) 0.5285(3) 0.041(2) Uani 1.00 d . . .
C27 C -0.0228(4) 0.1607(5) 0.5430(3) 0.041(2) Uani 1.00 d . . .
C28 C -0.0889(4) 0.0956(6) 0.4934(3) 0.053(2) Uani 1.00 d . . .
C29 C 0.2463(3) 0.6407(4) 0.6852(2) 0.027(2) Uani 1.00 d . . .
C30 C 0.2162(4) 0.7451(4) 0.6602(3) 0.035(2) Uani 1.00 d . . .
C31 C 0.2801(4) 0.5462(4) 0.5996(3) 0.030(2) Uani 1.00 d . . .
C32 C 0.2085(4) 0.5470(5) 0.5478(3) 0.037(2) Uani 1.00 d . . .
C33 C 0.3539(4) 0.5409(5) 0.5918(3) 0.038(2) Uani 1.00 d . . .
C34 C 0.2134(5) 0.5368(5) 0.4879(3) 0.049(2) Uani 1.00 d . . .
C35 C 0.3563(5) 0.5320(5) 0.5317(3) 0.049(2) Uani 1.00 d . . .
C36 C 0.2853(5) 0.5288(6) 0.4805(3) 0.059(2) Uani 1.00 d . . .
C37 C 0.1289(4) 0.5572(5) 0.5536(3) 0.044(2) Uani 1.00 d . . .
C38 C 0.4335(4) 0.5480(6) 0.6454(3) 0.047(2) Uani 1.00 d . . .
C39 C 0.4008(3) 0.4325(5) 0.7692(3) 0.034(2) Uani 1.00 d . . .
H1 H 0.191 0.797 0.684 0.041 Uiso 1.00 calc . . .
H2 H 0.220 0.778 0.619 0.041 Uiso 1.00 calc . . .
H3 H 0.239 0.669 0.917 0.037 Uiso 1.00 calc . . .
H4 H 0.425 0.444 0.964 0.037 Uiso 1.00 calc . . .
H5 H 0.456 0.492 1.069 0.036 Uiso 1.00 calc . . .
H6 H 0.044 0.220 0.692 0.051 Uiso 1.00 calc . . .
H7 H -0.057 0.121 0.616 0.054 Uiso 1.00 calc . . .
H8 H 0.034 0.220 0.487 0.049 Uiso 1.00 calc . . .
H9 H 0.136 0.318 0.563 0.043 Uiso 1.00 calc . . .
H10 H 0.272 0.717 1.021 0.040 Uiso 1.00 calc . . .
H11 H 0.166 0.536 0.452 0.059 Uiso 1.00 calc . . .
H12 H 0.287 0.521 0.440 0.071 Uiso 1.00 calc . . .
H13 H 0.406 0.528 0.526 0.059 Uiso 1.00 calc . . .
H14 H -0.139 0.126 0.490 0.064 Uiso 1.00 calc . . .
H15 H -0.082 0.104 0.454 0.064 Uiso 1.00 calc . . .
H16 H -0.086 0.016 0.504 0.064 Uiso 1.00 calc . . .
H17 H 0.387 0.573 1.147 0.051 Uiso 1.00 calc . . .
H18 H 0.442 0.670 1.139 0.051 Uiso 1.00 calc . . .
H19 H 0.353 0.696 1.128 0.051 Uiso 1.00 calc . . .
H20 H 0.253 0.378 0.965 0.074 Uiso 1.00 calc . . .
H21 H 0.169 0.365 0.913 0.074 Uiso 1.00 calc . . .
H22 H 0.211 0.258 0.952 0.074 Uiso 1.00 calc . . .
H23 H 0.150 0.236 0.798 0.061 Uiso 1.00 calc . . .
H24 H 0.223 0.178 0.788 0.061 Uiso 1.00 calc . . .
H25 H 0.192 0.131 0.838 0.061 Uiso 1.00 calc . . .
H26 H 0.413 0.750 0.947 0.047 Uiso 1.00 calc . . .
H27 H 0.479 0.702 0.925 0.047 Uiso 1.00 calc . . .
H28 H 0.462 0.833 0.922 0.047 Uiso 1.00 calc . . .
H29 H 0.309 0.927 0.832 0.055 Uiso 1.00 calc . . .
H30 H 0.249 0.850 0.782 0.055 Uiso 1.00 calc . . .
H31 H 0.256 0.839 0.851 0.055 Uiso 1.00 calc . . .
H32 H 0.459 0.704 0.791 0.050 Uiso 1.00 calc . . .
H33 H 0.382 0.757 0.741 0.050 Uiso 1.00 calc . . .
H34 H 0.443 0.836 0.790 0.050 Uiso 1.00 calc . . .
H35 H 0.135 0.563 0.596 0.053 Uiso 1.00 calc . . .
H36 H 0.102 0.624 0.532 0.053 Uiso 1.00 calc . . .
H37 H 0.098 0.491 0.536 0.053 Uiso 1.00 calc . . .
H38 H 0.359 0.153 0.935 0.079 Uiso 1.00 calc . . .
H39 H 0.388 0.197 0.883 0.079 Uiso 1.00 calc . . .
H40 H 0.404 0.270 0.943 0.079 Uiso 1.00 calc . . .
H41 H 0.464 0.481 0.646 0.057 Uiso 1.00 calc . . .
H42 H 0.462 0.614 0.640 0.057 Uiso 1.00 calc . . .
H43 H 0.425 0.554 0.684 0.057 Uiso 1.00 calc . . .
H44 H 0.142 0.613 0.804 0.071 Uiso 1.00 calc . . .
H45 H 0.138 0.682 0.746 0.071 Uiso 1.00 calc . . .
H46 H 0.065 0.680 0.766 0.071 Uiso 1.00 calc . . .
H47 H -0.027 0.472 0.759 0.147 Uiso 1.00 calc . . .
H48 H -0.009 0.359 0.731 0.147 Uiso 1.00 calc . . .
H49 H 0.050 0.403 0.795 0.147 Uiso 1.00 calc . . .
H50 H -0.045 0.593 0.643 0.167 Uiso 1.00 calc . . .
H51 H 0.026 0.606 0.620 0.167 Uiso 1.00 calc . . .
H52 H -0.019 0.489 0.612 0.167 Uiso 1.00 calc . . .
H53 H 0.352 0.168 0.605 0.062 Uiso 1.00 calc . . .
H54 H 0.287 0.262 0.580 0.062 Uiso 1.00 calc . . .
H55 H 0.368 0.293 0.631 0.062 Uiso 1.00 calc . . .
H56 H 0.199 0.049 0.682 0.074 Uiso 1.00 calc . . .
H57 H 0.174 0.092 0.614 0.074 Uiso 1.00 calc . . .
H58 H 0.246 0.007 0.641 0.074 Uiso 1.00 calc . . .
H59 H 0.350 0.121 0.778 0.058 Uiso 1.00 calc . . .
H60 H 0.395 0.076 0.736 0.058 Uiso 1.00 calc . . .
H61 H 0.410 0.201 0.763 0.058 Uiso 1.00 calc . . .
H62 H 0.417 0.399 0.810 0.041 Uiso 1.00 calc . . .
H63 H 0.404 0.376 0.740 0.041 Uiso 1.00 calc . . .
H64 H 0.435 0.495 0.770 0.041 Uiso 1.00 calc . . .

loop_
_atom_site_aniso_label
_atom_site_aniso_U_11
_atom_site_aniso_U_22
_atom_site_aniso_U_33
_atom_site_aniso_U_12
_atom_site_aniso_U_13
_atom_site_aniso_U_23
Ta1 0.0263(1) 0.0208(1) 0.0223(1) -0.0023(1) 0.00666(8) -0.0012(1)
Si1 0.046(1) 0.0240(8) 0.0277(8) -0.0062(7) 0.0122(8) -0.0024(7)
Si2 0.058(1) 0.0337(9) 0.0316(9) -0.0165(9) 0.0138(9) 0.0028(7)
Si3 0.0271(8) 0.051(1) 0.0497(9) -0.0022(10) 0.0168(7) -0.012(1)
Si4 0.0339(10) 0.0245(8) 0.0398(9) 0.0028(7) 0.0053(8) -0.0056(7)
N1 0.040(3) 0.019(2) 0.023(2) -0.006(2) 0.013(2) -0.007(2)
N2 0.037(3) 0.028(2) 0.028(3) -0.008(2) 0.010(2) -0.001(2)
N3 0.023(3) 0.029(2) 0.036(3) -0.005(2) 0.015(2) -0.011(2)
N4 0.025(3) 0.022(2) 0.024(2) -0.001(2) 0.005(2) -0.000(2)
N5 0.025(3) 0.028(2) 0.018(2) 0.002(2) 0.001(2) -0.001(2)
C1 0.020(3) 0.029(3) 0.028(3) -0.003(2) 0.004(2) -0.004(2)
C2 0.059(5) 0.029(3) 0.045(4) 0.002(3) 0.014(3) -0.002(3)
C3 0.044(4) 0.040(3) 0.041(4) -0.015(3) 0.014(3) -0.005(3)
C4 0.045(4) 0.034(3) 0.036(3) -0.009(3) 0.012(3) -0.003(3)
C5 0.092(6) 0.033(4) 0.051(4) -0.012(4) -0.000(4) 0.013(3)
C6 0.081(6) 0.067(5) 0.045(4) -0.034(4) 0.033(4) -0.007(4)
C7 0.066(5) 0.038(4) 0.048(4) -0.017(3) 0.020(4) 0.004(3)
C8 0.030(3) 0.028(3) 0.027(3) -0.004(2) 0.010(3) 0.000(2)
C9 0.027(3) 0.033(3) 0.031(3) 0.004(3) 0.008(3) 0.005(3)
C10 0.032(3) 0.030(3) 0.034(3) -0.000(3) 0.015(2) -0.005(3)
C11 0.036(4) 0.033(3) 0.033(3) 0.003(3) 0.016(3) -0.003(3)
C12 0.029(3) 0.034(3) 0.026(3) 0.000(2) 0.009(2) 0.003(2)
C13 0.035(4) 0.039(3) 0.024(3) -0.005(3) 0.013(3) -0.005(3)
C14 0.043(4) 0.057(4) 0.029(3) 0.004(3) 0.013(3) -0.004(3)
C15 0.038(4) 0.030(3) 0.020(3) -0.006(3) 0.007(3) -0.000(2)
C16 0.061(6) 0.26(1) 0.070(6) 0.094(8) -0.008(5) -0.043(7)
C17 0.062(5) 0.046(4) 0.085(6) -0.002(4) 0.046(5) -0.019(4)
C18 0.140(10) 0.066(6) 0.24(1) -0.033(6) 0.163(10) -0.050(7)
C19 0.067(5) 0.049(4) 0.039(4) 0.016(4) 0.021(4) -0.007(3)
C20 0.055(5) 0.025(3) 0.087(6) 0.002(3) 0.003(4) -0.015(3)
C21 0.056(5) 0.030(3) 0.049(4) 0.010(3) 0.008(3) 0.004(3)
C22 0.027(3) 0.021(3) 0.034(3) -0.002(2) 0.007(3) -0.005(2)
C23 0.039(4) 0.046(4) 0.043(4) -0.013(3) 0.017(3) -0.007(3)
C24 0.043(4) 0.029(3) 0.036(3) 0.000(3) 0.014(3) -0.001(3)
C25 0.033(4) 0.048(4) 0.054(4) -0.007(3) 0.013(3) -0.010(3)
C26 0.040(4) 0.041(4) 0.027(3) 0.004(3) -0.004(3) -0.006(3)
C27 0.027(4) 0.032(3) 0.049(4) 0.005(3) -0.002(3) -0.009(3)
C28 0.038(4) 0.054(4) 0.051(4) -0.003(3) -0.005(3) -0.012(3)
C29 0.026(3) 0.026(3) 0.028(3) -0.007(3) 0.009(3) -0.004(2)
C30 0.044(4) 0.029(3) 0.035(3) -0.002(3) 0.017(3) -0.000(3)
C31 0.034(3) 0.022(3) 0.032(3) -0.002(2) 0.008(3) -0.001(2)
C32 0.044(4) 0.026(3) 0.035(3) -0.002(3) 0.008(3) 0.002(3)
C33 0.052(4) 0.028(3) 0.039(3) 0.006(3) 0.021(3) 0.003(3)
C34 0.079(6) 0.039(4) 0.019(3) -0.002(3) 0.004(3) -0.004(2)
C35 0.073(5) 0.040(4) 0.049(4) 0.014(3) 0.039(4) 0.009(3)
C36 0.100(7) 0.049(4) 0.040(4) 0.007(4) 0.039(4) -0.002(3)
C37 0.045(4) 0.032(3) 0.040(4) -0.008(3) -0.005(3) 0.003(3)
C38 0.042(4) 0.055(4) 0.054(4) 0.006(3) 0.028(3) 0.005(3)
C39 0.028(3) 0.037(3) 0.031(3) -0.006(3) 0.005(3) 0.001(3)

loop_
_atom_type_symbol
_atom_type_description
_atom_type_scat_dispersion_real
_atom_type_scat_dispersion_imag
_atom_type_scat_source
C C 0.003 0.002
;International Tables for Crystallography
(1992, Vol. C, Tables 4.2.6.8 and 6.1.1.1)
;
H H 0.000 0.000
;International Tables for Crystallography
(1992, Vol. C, Table 6.1.1.2)
;
N N 0.006 0.003
;International Tables for Crystallography
(1992, Vol. C, Tables 4.2.6.8 and 6.1.1.1)
;
Si Si 0.082 0.070
;International Tables for Crystallography
(1992, Vol. C, Tables 4.2.6.8 and 6.1.1.1)
;
Ta Ta -0.705 6.523
;International Tables for Crystallography
(1992, Vol. C, Tables 4.2.6.8 and 6.1.1.1)
;

loop_
_geom_angle_atom_site_label_1
_geom_angle_atom_site_label_2
_geom_angle_atom_site_label_3
_geom_angle
_geom_angle_site_symmetry_1
_geom_angle_site_symmetry_2
_geom_angle_site_symmetry_3
_geom_angle_publ_flag
N1 TA1 N2 61.1(2) . . . ?
N1 TA1 N3 117.3(2) . . . ?
N1 TA1 N4 151.5(2) . . . ?
N1 TA1 N5 119.5(2) . . . ?
N1 TA1 C29 89.8(2) . . . ?
N1 TA1 C39 86.9(2) . . . ?
N2 TA1 N3 83.7(2) . . . ?
N2 TA1 N4 91.0(2) . . . ?
N2 TA1 N5 176.4(2) . . . ?
N2 TA1 C29 143.7(2) . . . ?
N2 TA1 C39 85.0(2) . . . ?
N3 TA1 N4 60.6(2) . . . ?
N3 TA1 N5 98.7(2) . . . ?
N3 TA1 C29 92.3(2) . . . ?
N3 TA1 C39 143.0(2) . . . ?
N4 TA1 N5 87.9(2) . . . ?
N4 TA1 C29 118.3(2) . . . ?
N4 TA1 C39 84.6(2) . . . ?
N5 TA1 C29 39.2(2) . . . ?
N5 TA1 C39 91.5(2) . . . ?
C29 TA1 C39 116.7(2) . . . ?
N1 SI1 C2 109.8(3) . . . ?
N1 SI1 C3 107.6(2) . . . ?
N1 SI1 C4 113.7(2) . . . ?
C2 SI1 C3 110.8(3) . . . ?
C2 SI1 C4 108.6(3) . . . ?
C3 SI1 C4 106.2(3) . . . ?
N2 SI2 C5 109.2(3) . . . ?
N2 SI2 C6 113.3(3) . . . ?
N2 SI2 C7 108.8(2) . . . ?
C5 SI2 C6 111.3(3) . . . ?
C5 SI2 C7 108.1(3) . . . ?
C6 SI2 C7 105.8(3) . . . ?
N3 SI3 C16 114.0(3) . . . ?
N3 SI3 C17 105.4(3) . . . ?
N3 SI3 C18 113.1(4) . . . ?
C16 SI3 C17 109.1(5) . . . ?
C16 SI3 C18 108.9(6) . . . ?
C17 SI3 C18 105.8(4) . . . ?
N4 SI4 C19 110.1(3) . . . ?
N4 SI4 C20 113.6(3) . . . ?
N4 SI4 C21 109.0(2) . . . ?
C19 SI4 C20 109.9(3) . . . ?
C19 SI4 C21 109.4(3) . . . ?
C20 SI4 C21 104.8(3) . . . ?
TA1 N1 SI1 134.1(2) . . . ?
TA1 N1 C1 95.7(3) . . . ?
SI1 N1 C1 129.8(3) . . . ?
TA1 N2 SI2 144.4(2) . . . ?
TA1 N2 C1 88.6(3) . . . ?
SI2 N2 C1 127.0(4) . . . ?
TA1 N3 SI3 129.6(2) . . . ?
TA1 N3 C15 93.7(3) . . . ?
SI3 N3 C15 135.6(4) . . . ?
TA1 N4 SI4 140.9(3) . . . ?
TA1 N4 C15 89.6(3) . . . ?
SI4 N4 C15 129.1(4) . . . ?
TA1 N5 C29 74.6(3) . . . ?
TA1 N5 C31 157.5(4) . . . ?
C29 N5 C31 126.2(4) . . . ?
N1 C1 N2 114.5(4) . . . ?
N1 C1 C8 121.5(4) . . . ?
N2 C1 C8 124.0(5) . . . ?
C1 C8 C9 121.1(5) . . . ?
C1 C8 C10 120.1(5) . . . ?
C9 C8 C10 118.9(5) . . . ?
C8 C9 C11 120.7(5) . . . ?
C8 C10 C12 120.2(5) . . . ?
C9 C11 C13 120.9(5) . . . ?
C10 C12 C13 120.5(5) . . . ?
C11 C13 C12 118.9(5) . . . ?
C11 C13 C14 121.7(5) . . . ?
C12 C13 C14 119.4(5) . . . ?
N3 C15 N4 114.0(5) . . . ?
N3 C15 C22 121.2(5) . . . ?
N4 C15 C22 124.6(5) . . . ?
C15 C22 C23 122.0(5) . . . ?
C15 C22 C24 118.3(5) . . . ?
C23 C22 C24 119.6(5) . . . ?
C22 C23 C25 119.9(6) . . . ?
C22 C24 C26 119.7(6) . . . ?
C23 C25 C27 121.6(6) . . . ?
C24 C26 C27 121.4(6) . . . ?
C25 C27 C26 117.7(5) . . . ?
C25 C27 C28 121.1(6) . . . ?
C26 C27 C28 121.2(6) . . . ?
TA1 C29 N5 66.2(3) . . . ?
TA1 C29 C30 163.1(5) . . . ?
N5 C29 C30 130.4(5) . . . ?
N5 C31 C32 119.9(5) . . . ?
N5 C31 C33 119.5(5) . . . ?
C32 C31 C33 120.6(5) . . . ?
C31 C32 C34 118.0(6) . . . ?
C31 C32 C37 122.6(5) . . . ?
C34 C32 C37 119.4(6) . . . ?
C31 C33 C35 119.7(6) . . . ?
C31 C33 C38 123.3(5) . . . ?
C35 C33 C38 117.0(6) . . . ?
C32 C34 C36 121.3(6) . . . ?
C33 C35 C36 119.7(7) . . . ?
C34 C36 C35 120.7(6) . . . ?
SI1 C2 H29 109.489 . . . no
SI1 C2 H30 109.490 . . . no
SI1 C2 H31 109.481 . . . no
H29 C2 H30 109.465 . . . no
H29 C2 H31 109.451 . . . no
H30 C2 H31 109.451 . . . no
SI1 C3 H32 109.484 . . . no
SI1 C3 H33 109.494 . . . no
SI1 C3 H34 109.499 . . . no
H32 C3 H33 109.440 . . . no
H32 C3 H34 109.447 . . . no
H33 C3 H34 109.464 . . . no
SI1 C4 H26 109.477 . . . no
SI1 C4 H27 109.474 . . . no
SI1 C4 H28 109.471 . . . no
H26 C4 H27 109.471 . . . no
H26 C4 H28 109.468 . . . no
H27 C4 H28 109.466 . . . no
SI2 C5 H38 109.505 . . . no
SI2 C5 H39 109.492 . . . no
SI2 C5 H40 109.511 . . . no
H38 C5 H39 109.427 . . . no
H38 C5 H40 109.457 . . . no
H39 C5 H40 109.435 . . . no
SI2 C6 H20 109.477 . . . no
SI2 C6 H21 109.495 . . . no
SI2 C6 H22 109.481 . . . no
H20 C6 H21 109.462 . . . no
H20 C6 H22 109.442 . . . no
H21 C6 H22 109.470 . . . no
SI2 C7 H23 109.472 . . . no
SI2 C7 H24 109.495 . . . no
SI2 C7 H25 109.477 . . . no
H23 C7 H24 109.468 . . . no
H23 C7 H25 109.440 . . . no
H24 C7 H25 109.475 . . . no
C8 C9 H3 119.636 . . . no
C11 C9 H3 119.635 . . . no
C8 C10 H4 119.923 . . . no
C12 C10 H4 119.918 . . . no
C9 C11 H10 119.579 . . . no
C13 C11 H10 119.552 . . . no
C10 C12 H5 119.743 . . . no
C13 C12 H5 119.752 . . . no
C13 C14 H17 109.468 . . . no
C13 C14 H18 109.483 . . . no
C13 C14 H19 109.490 . . . no
H17 C14 H18 109.457 . . . no
H17 C14 H19 109.460 . . . no
H18 C14 H19 109.469 . . . no
SI3 C16 H50 109.575 . . . no
SI3 C16 H51 109.463 . . . no
SI3 C16 H52 109.605 . . . no
H50 C16 H51 109.305 . . . no
H50 C16 H52 109.528 . . . no
H51 C16 H52 109.351 . . . no
SI3 C17 H44 109.494 . . . no
SI3 C17 H45 109.487 . . . no
SI3 C17 H46 109.517 . . . no
H44 C17 H45 109.415 . . . no
H44 C17 H46 109.464 . . . no
H45 C17 H46 109.451 . . . no
SI3 C18 H47 109.566 . . . no
SI3 C18 H48 109.557 . . . no
SI3 C18 H49 109.492 . . . no
H47 C18 H48 109.476 . . . no
H47 C18 H49 109.376 . . . no
H48 C18 H49 109.359 . . . no
SI4 C19 H53 109.484 . . . no
SI4 C19 H54 109.479 . . . no
SI4 C19 H55 109.481 . . . no
H53 C19 H54 109.463 . . . no
H53 C19 H55 109.463 . . . no
H54 C19 H55 109.457 . . . no
SI4 C20 H56 109.475 . . . no
SI4 C20 H57 109.503 . . . no
SI4 C20 H58 109.504 . . . no
H56 C20 H57 109.432 . . . no
H56 C20 H58 109.436 . . . no
H57 C20 H58 109.478 . . . no
SI4 C21 H59 109.502 . . . no
SI4 C21 H60 109.504 . . . no
SI4 C21 H61 109.492 . . . no
H59 C21 H60 109.455 . . . no
H59 C21 H61 109.435 . . . no
H60 C21 H61 109.439 . . . no
C22 C23 H6 120.024 . . . no
C25 C23 H6 120.027 . . . no
C22 C24 H9 120.136 . . . no
C26 C24 H9 120.158 . . . no
C23 C25 H7 119.227 . . . no
C27 C25 H7 119.219 . . . no
C24 C26 H8 119.297 . . . no
C27 C26 H8 119.279 . . . no
C27 C28 H14 109.464 . . . no
C27 C28 H15 109.455 . . . no
C27 C28 H16 109.472 . . . no
H14 C28 H15 109.478 . . . no
H14 C28 H16 109.480 . . . no
H15 C28 H16 109.479 . . . no
C29 C30 H1 119.219 . . . no
C29 C30 H2 124.298 . . . no
H1 C30 H2 116.409 . . . no
C32 C34 H11 119.376 . . . no
C36 C34 H11 119.353 . . . no
C33 C35 H13 120.170 . . . no
C36 C35 H13 120.168 . . . no
C34 C36 H12 119.645 . . . no
C35 C36 H12 119.609 . . . no
C32 C37 H35 109.487 . . . no
C32 C37 H36 109.487 . . . no
C32 C37 H37 109.495 . . . no
H35 C37 H36 109.448 . . . no
H35 C37 H37 109.451 . . . no
H36 C37 H37 109.459 . . . no
C33 C38 H41 109.488 . . . no
C33 C38 H42 109.487 . . . no
C33 C38 H43 109.471 . . . no
H41 C38 H42 109.469 . . . no
H41 C38 H43 109.459 . . . no
H42 C38 H43 109.454 . . . no
TA1 C39 H62 109.481 . . . no
TA1 C39 H63 109.476 . . . no
TA1 C39 H64 109.475 . . . no
H62 C39 H63 109.469 . . . no
H62 C39 H64 109.466 . . . no
H63 C39 H64 109.459 . . . no

loop_
_geom_bond_atom_site_label_1
_geom_bond_atom_site_label_2
_geom_bond_distance
_geom_bond_site_symmetry_1
_geom_bond_site_symmetry_2
_geom_bond_publ_flag
TA1 N1 2.123(4) . . yes
TA1 N2 2.296(4) . . yes
TA1 N3 2.163(4) . . yes
TA1 N4 2.283(4) . . yes
TA1 N5 1.998(4) . . yes
TA1 C29 2.106(5) . . yes
TA1 C39 2.189(6) . . yes
SI1 N1 1.775(4) . . yes
SI1 C2 1.863(6) . . yes
SI1 C3 1.860(6) . . yes
SI1 C4 1.865(6) . . yes
SI2 N2 1.767(4) . . yes
SI2 C5 1.884(8) . . yes
SI2 C6 1.863(7) . . yes
SI2 C7 1.851(6) . . yes
SI3 N3 1.748(4) . . yes
SI3 C16 1.851(9) . . yes
SI3 C17 1.835(7) . . yes
SI3 C18 1.849(9) . . yes
SI4 N4 1.761(4) . . yes
SI4 C19 1.861(7) . . yes
SI4 C20 1.865(6) . . yes
SI4 C21 1.864(6) . . yes
N1 C1 1.350(6) . . yes
N2 C1 1.329(6) . . yes
N3 C15 1.360(6) . . yes
N4 C15 1.318(7) . . yes
N5 C29 1.380(7) . . yes
N5 C31 1.435(7) . . yes
C1 C8 1.494(7) . . yes
C8 C9 1.395(8) . . yes
C8 C10 1.389(7) . . yes
C9 C11 1.387(7) . . yes
C10 C12 1.398(7) . . yes
C11 C13 1.376(8) . . yes
C12 C13 1.400(7) . . yes
C13 C14 1.514(7) . . yes
C15 C22 1.514(7) . . yes
C22 C23 1.375(8) . . yes
C22 C24 1.394(8) . . yes
C23 C25 1.384(8) . . yes
C24 C26 1.379(8) . . yes
C25 C27 1.385(8) . . yes
C26 C27 1.391(9) . . yes
C27 C28 1.518(8) . . yes
C29 C30 1.366(7) . . yes
C31 C32 1.401(8) . . yes
C31 C33 1.398(8) . . yes
C32 C34 1.417(8) . . yes
C32 C37 1.483(9) . . yes
C33 C35 1.402(8) . . yes
C33 C38 1.516(9) . . yes
C34 C36 1.36(1) . . yes
C35 C36 1.39(1) . . yes
C2 H29 0.950 . . no
C2 H30 0.950 . . no
C2 H31 0.950 . . no
C3 H32 0.950 . . no
C3 H33 0.950 . . no
C3 H34 0.950 . . no
C4 H26 0.950 . . no
C4 H27 0.950 . . no
C4 H28 0.950 . . no
C5 H38 0.950 . . no
C5 H39 0.950 . . no
C5 H40 0.950 . . no
C6 H20 0.950 . . no
C6 H21 0.950 . . no
C6 H22 0.950 . . no
C7 H23 0.950 . . no
C7 H24 0.950 . . no
C7 H25 0.950 . . no
C9 H3 0.950 . . no
C10 H4 0.950 . . no
C11 H10 0.950 . . no
C12 H5 0.950 . . no
C14 H17 0.950 . . no
C14 H18 0.950 . . no
C14 H19 0.950 . . no
C16 H50 0.950 . . no
C16 H51 0.952 . . no
C16 H52 0.949 . . no
C17 H44 0.950 . . no
C17 H45 0.950 . . no
C17 H46 0.950 . . no
C18 H47 0.950 . . no
C18 H48 0.950 . . no
C18 H49 0.951 . . no
C19 H53 0.950 . . no
C19 H54 0.950 . . no
C19 H55 0.950 . . no
C20 H56 0.951 . . no
C20 H57 0.950 . . no
C20 H58 0.950 . . no
C21 H59 0.950 . . no
C21 H60 0.950 . . no
C21 H61 0.950 . . no
C23 H6 0.950 . . no
C24 H9 0.950 . . no
C25 H7 0.950 . . no
C26 H8 0.950 . . no
C28 H14 0.950 . . no
C28 H15 0.950 . . no
C28 H16 0.950 . . no
C30 H1 1.020 . . no
C30 H2 1.049 . . no
C34 H11 0.950 . . no
C35 H13 0.950 . . no
C36 H12 0.950 . . no
C37 H35 0.950 . . no
C37 H36 0.950 . . no
C37 H37 0.950 . . no
C38 H41 0.950 . . no
C38 H42 0.950 . . no
C38 H43 0.950 . . no
C39 H62 0.950 . . no
C39 H63 0.950 . . no
C39 H64 0.950 . . no

loop_
_geom_contact_atom_site_label_1
_geom_contact_atom_site_label_2
_geom_contact_distance
_geom_contact_site_symmetry_1
_geom_contact_site_symmetry_2
_geom_contact_publ_flag
C10 C10 3.58(1) . 3_667 ?

loop_
_geom_torsion_atom_site_label_1
_geom_torsion_atom_site_label_2
_geom_torsion_atom_site_label_3
_geom_torsion_atom_site_label_4
_geom_torsion
_geom_torsion_site_symmetry_1
_geom_torsion_site_symmetry_2
_geom_torsion_site_symmetry_3
_geom_torsion_site_symmetry_4
_geom_torsion_publ_flag
TA1 N1 SI1 C2 92.2(4) 1_555 1_555 1_555 1_555 yes
TA1 N1 SI1 C3 -28.5(4) 1_555 1_555 1_555 1_555 yes
TA1 N1 SI1 C4 -145.8(3) 1_555 1_555 1_555 1_555 yes
TA1 N1 C1 N2 2.3(5) 1_555 1_555 1_555 1_555 yes
TA1 N1 C1 C8 -178.4(4) 1_555 1_555 1_555 1_555 yes
TA1 N2 SI2 C5 97.2(5) 1_555 1_555 1_555 1_555 yes
TA1 N2 SI2 C6 -138.0(5) 1_555 1_555 1_555 1_555 yes
TA1 N2 SI2 C7 -20.5(6) 1_555 1_555 1_555 1_555 yes
TA1 N2 C1 N1 -2.1(5) 1_555 1_555 1_555 1_555 yes
TA1 N2 C1 C8 178.6(5) 1_555 1_555 1_555 1_555 yes
TA1 N3 SI3 C16 108.5(5) 1_555 1_555 1_555 1_555 yes
TA1 N3 SI3 C17 -11.2(4) 1_555 1_555 1_555 1_555 yes
TA1 N3 SI3 C18 -126.4(5) 1_555 1_555 1_555 1_555 yes
TA1 N3 C15 N4 13.8(5) 1_555 1_555 1_555 1_555 yes
TA1 N3 C15 C22 -161.6(4) 1_555 1_555 1_555 1_555 yes
TA1 N4 SI4 C19 -65.1(4) 1_555 1_555 1_555 1_555 yes
TA1 N4 SI4 C20 171.2(4) 1_555 1_555 1_555 1_555 yes
TA1 N4 SI4 C21 54.9(5) 1_555 1_555 1_555 1_555 yes
TA1 N4 C15 N3 -13.0(4) 1_555 1_555 1_555 1_555 yes
TA1 N4 C15 C22 162.2(5) 1_555 1_555 1_555 1_555 yes
TA1 N5 C29 C30 -176.3(6) 1_555 1_555 1_555 1_555 yes
TA1 N5 C31 C32 94(1) 1_555 1_555 1_555 1_555 yes
TA1 N5 C31 C33 -85(1) 1_555 1_555 1_555 1_555 yes
TA1 C29 N5 C31 170.7(5) 1_555 1_555 1_555 1_555 yes
SI1 N1 TA1 N2 171.2(4) 1_555 1_555 1_555 1_555 yes
SI1 N1 TA1 N3 -124.0(3) 1_555 1_555 1_555 1_555 yes
SI1 N1 TA1 N4 157.9(3) 1_555 1_555 1_555 1_555 yes
SI1 N1 TA1 N5 -4.7(4) 1_555 1_555 1_555 1_555 yes
SI1 N1 TA1 C29 -31.5(4) 1_555 1_555 1_555 1_555 yes
SI1 N1 TA1 C39 85.3(4) 1_555 1_555 1_555 1_555 yes
SI1 N1 C1 N2 -170.8(4) 1_555 1_555 1_555 1_555 yes
SI1 N1 C1 C8 8.6(8) 1_555 1_555 1_555 1_555 yes
SI2 N2 TA1 N1 -178.5(5) 1_555 1_555 1_555 1_555 yes
SI2 N2 TA1 N3 55.5(5) 1_555 1_555 1_555 1_555 yes
SI2 N2 TA1 N4 -4.8(5) 1_555 1_555 1_555 1_555 yes
SI2 N2 TA1 N5 -76(2) 1_555 1_555 1_555 1_555 yes
SI2 N2 TA1 C29 140.7(4) 1_555 1_555 1_555 1_555 yes
SI2 N2 TA1 C39 -89.3(5) 1_555 1_555 1_555 1_555 yes
SI2 N2 C1 N1 177.8(4) 1_555 1_555 1_555 1_555 yes
SI2 N2 C1 C8 -1.5(8) 1_555 1_555 1_555 1_555 yes
SI3 N3 TA1 N1 34.7(4) 1_555 1_555 1_555 1_555 yes
SI3 N3 TA1 N2 87.6(3) 1_555 1_555 1_555 1_555 yes
SI3 N3 TA1 N4 -177.7(4) 1_555 1_555 1_555 1_555 yes
SI3 N3 TA1 N5 -95.1(3) 1_555 1_555 1_555 1_555 yes
SI3 N3 TA1 C29 -56.3(3) 1_555 1_555 1_555 1_555 yes
SI3 N3 TA1 C39 160.5(3) 1_555 1_555 1_555 1_555 yes
SI3 N3 C15 N4 -177.9(4) 1_555 1_555 1_555 1_555 yes
SI3 N3 C15 C22 6.7(8) 1_555 1_555 1_555 1_555 yes
SI4 N4 TA1 N1 -84.8(5) 1_555 1_555 1_555 1_555 yes
SI4 N4 TA1 N2 -96.4(4) 1_555 1_555 1_555 1_555 yes
SI4 N4 TA1 N3 -178.6(5) 1_555 1_555 1_555 1_555 yes
SI4 N4 TA1 N5 80.1(4) 1_555 1_555 1_555 1_555 yes
SI4 N4 TA1 C29 105.9(4) 1_555 1_555 1_555 1_555 yes
SI4 N4 TA1 C39 -11.6(4) 1_555 1_555 1_555 1_555 yes
SI4 N4 C15 N3 172.8(4) 1_555 1_555 1_555 1_555 yes
SI4 N4 C15 C22 -12.0(8) 1_555 1_555 1_555 1_555 yes
N1 TA1 N2 C1 1.4(3) 1_555 1_555 1_555 1_555 yes
N1 TA1 N3 C15 -155.9(3) 1_555 1_555 1_555 1_555 yes
N1 TA1 N4 C15 102.4(4) 1_555 1_555 1_555 1_555 yes
N1 TA1 N5 C29 -45.5(4) 1_555 1_555 1_555 1_555 yes
N1 TA1 N5 C31 154.5(9) 1_555 1_555 1_555 1_555 yes
N1 TA1 C29 N5 141.6(3) 1_555 1_555 1_555 1_555 yes
N1 TA1 C29 C30 -48(1) 1_555 1_555 1_555 1_555 yes
N1 C1 C8 C9 66.0(8) 1_555 1_555 1_555 1_555 yes
N1 C1 C8 C10 -112.0(6) 1_555 1_555 1_555 1_555 yes
N2 TA1 N1 C1 -1.4(3) 1_555 1_555 1_555 1_555 yes
N2 TA1 N3 C15 -103.0(3) 1_555 1_555 1_555 1_555 yes
N2 TA1 N4 C15 90.7(3) 1_555 1_555 1_555 1_555 yes
N2 TA1 N5 C29 -145(2) 1_555 1_555 1_555 1_555 yes
N2 TA1 N5 C31 54(2) 1_555 1_555 1_555 1_555 yes
N2 TA1 C29 N5 176.5(3) 1_555 1_555 1_555 1_555 yes
N2 TA1 C29 C30 -13(1) 1_555 1_555 1_555 1_555 yes
N2 C1 C8 C9 -114.7(6) 1_555 1_555 1_555 1_555 yes
N2 C1 C8 C10 67.3(8) 1_555 1_555 1_555 1_555 yes
N3 TA1 N1 C1 63.5(4) 1_555 1_555 1_555 1_555 yes
N3 TA1 N2 C1 -124.6(3) 1_555 1_555 1_555 1_555 yes
N3 TA1 N4 C15 8.5(3) 1_555 1_555 1_555 1_555 yes
N3 TA1 N5 C29 82.8(3) 1_555 1_555 1_555 1_555 yes
N3 TA1 N5 C31 -77.2(10) 1_555 1_555 1_555 1_555 yes
N3 TA1 C29 N5 -101.1(3) 1_555 1_555 1_555 1_555 yes
N3 TA1 C29 C30 69(1) 1_555 1_555 1_555 1_555 yes
N3 C15 C22 C23 -66.8(7) 1_555 1_555 1_555 1_555 yes
N3 C15 C22 C24 114.5(6) 1_555 1_555 1_555 1_555 yes
N4 TA1 N1 C1 -14.6(6) 1_555 1_555 1_555 1_555 yes
N4 TA1 N2 C1 175.1(3) 1_555 1_555 1_555 1_555 yes
N4 TA1 N3 C15 -8.3(3) 1_555 1_555 1_555 1_555 yes
N4 TA1 N5 C29 142.7(3) 1_555 1_555 1_555 1_555 yes
N4 TA1 N5 C31 -17.3(10) 1_555 1_555 1_555 1_555 yes
N4 TA1 C29 N5 -43.5(3) 1_555 1_555 1_555 1_555 yes
N4 TA1 C29 C30 126(1) 1_555 1_555 1_555 1_555 yes
N4 C15 C22 C23 118.3(7) 1_555 1_555 1_555 1_555 yes
N4 C15 C22 C24 -60.3(7) 1_555 1_555 1_555 1_555 yes
N5 TA1 N1 C1 -177.3(3) 1_555 1_555 1_555 1_555 yes
N5 TA1 N2 C1 103(2) 1_555 1_555 1_555 1_555 yes
N5 TA1 N3 C15 74.3(3) 1_555 1_555 1_555 1_555 yes
N5 TA1 N4 C15 -92.7(3) 1_555 1_555 1_555 1_555 yes
N5 TA1 C29 C30 170(1) 1_555 1_555 1_555 1_555 yes
N5 C29 TA1 C39 55.1(3) 1_555 1_555 1_555 1_555 yes
N5 C31 C32 C34 -177.7(5) 1_555 1_555 1_555 1_555 yes
N5 C31 C32 C37 1.8(8) 1_555 1_555 1_555 1_555 yes
N5 C31 C33 C35 178.3(5) 1_555 1_555 1_555 1_555 yes
N5 C31 C33 C38 -3.7(8) 1_555 1_555 1_555 1_555 yes
C1 N1 TA1 C29 155.9(4) 1_555 1_555 1_555 1_555 yes
C1 N1 TA1 C39 -87.3(4) 1_555 1_555 1_555 1_555 yes
C1 N1 SI1 C2 -97.4(5) 1_555 1_555 1_555 1_555 yes
C1 N1 SI1 C3 141.9(5) 1_555 1_555 1_555 1_555 yes
C1 N1 SI1 C4 24.6(6) 1_555 1_555 1_555 1_555 yes
C1 N2 TA1 C29 -39.4(5) 1_555 1_555 1_555 1_555 yes
C1 N2 TA1 C39 90.6(3) 1_555 1_555 1_555 1_555 yes
C1 N2 SI2 C5 -82.6(5) 1_555 1_555 1_555 1_555 yes
C1 N2 SI2 C6 42.2(6) 1_555 1_555 1_555 1_555 yes
C1 N2 SI2 C7 159.6(5) 1_555 1_555 1_555 1_555 yes
C1 C8 C9 C11 -177.8(5) 1_555 1_555 1_555 1_555 yes
C1 C8 C10 C12 178.3(5) 1_555 1_555 1_555 1_555 yes
C8 C9 C11 C13 -1.0(9) 1_555 1_555 1_555 1_555 yes
C8 C10 C12 C13 -0.1(9) 1_555 1_555 1_555 1_555 yes
C9 C8 C10 C12 0.3(8) 1_555 1_555 1_555 1_555 yes
C9 C11 C13 C12 1.3(9) 1_555 1_555 1_555 1_555 yes
C9 C11 C13 C14 179.0(5) 1_555 1_555 1_555 1_555 yes
C10 C8 C9 C11 0.2(9) 1_555 1_555 1_555 1_555 yes
C10 C12 C13 C11 -0.8(9) 1_555 1_555 1_555 1_555 yes
C10 C12 C13 C14 -178.5(5) 1_555 1_555 1_555 1_555 yes
C15 N3 TA1 C29 113.1(3) 1_555 1_555 1_555 1_555 yes
C15 N3 TA1 C39 -30.1(5) 1_555 1_555 1_555 1_555 yes
C15 N3 SI3 C16 -56.3(7) 1_555 1_555 1_555 1_555 yes
C15 N3 SI3 C17 -176.0(6) 1_555 1_555 1_555 1_555 yes
C15 N3 SI3 C18 68.8(7) 1_555 1_555 1_555 1_555 yes
C15 N4 TA1 C29 -66.9(4) 1_555 1_555 1_555 1_555 yes
C15 N4 TA1 C39 175.6(3) 1_555 1_555 1_555 1_555 yes
C15 N4 SI4 C19 105.6(5) 1_555 1_555 1_555 1_555 yes
C15 N4 SI4 C20 -18.0(6) 1_555 1_555 1_555 1_555 yes
C15 N4 SI4 C21 -134.4(5) 1_555 1_555 1_555 1_555 yes
C15 C22 C23 C25 -178.6(6) 1_555 1_555 1_555 1_555 yes
C15 C22 C24 C26 179.0(5) 1_555 1_555 1_555 1_555 yes
C22 C23 C25 C27 0(1) 1_555 1_555 1_555 1_555 yes
C22 C24 C26 C27 -0.2(9) 1_555 1_555 1_555 1_555 yes
C23 C22 C24 C26 0.3(9) 1_555 1_555 1_555 1_555 yes
C23 C25 C27 C26 0.8(9) 1_555 1_555 1_555 1_555 yes
C23 C25 C27 C28 179.7(6) 1_555 1_555 1_555 1_555 yes
C24 C22 C23 C25 0.1(9) 1_555 1_555 1_555 1_555 yes
C24 C26 C27 C25 -0.3(9) 1_555 1_555 1_555 1_555 yes
C24 C26 C27 C28 -179.2(6) 1_555 1_555 1_555 1_555 yes
C29 TA1 N5 C31 -159(1) 1_555 1_555 1_555 1_555 yes
C29 N5 TA1 C39 -132.8(3) 1_555 1_555 1_555 1_555 yes
C29 N5 C31 C32 -60.8(7) 1_555 1_555 1_555 1_555 yes
C29 N5 C31 C33 118.4(6) 1_555 1_555 1_555 1_555 yes
C30 C29 TA1 C39 -134(1) 1_555 1_555 1_555 1_555 yes
C30 C29 N5 C31 -5.7(9) 1_555 1_555 1_555 1_555 yes
C31 N5 TA1 C39 67.2(10) 1_555 1_555 1_555 1_555 yes
C31 C32 C34 C36 -1.3(9) 1_555 1_555 1_555 1_555 yes
C31 C33 C35 C36 0.2(9) 1_555 1_555 1_555 1_555 yes
C32 C31 C33 C35 -2.4(8) 1_555 1_555 1_555 1_555 yes
C32 C31 C33 C38 175.6(5) 1_555 1_555 1_555 1_555 yes
C32 C34 C36 C35 -0.9(10) 1_555 1_555 1_555 1_555 yes
C33 C31 C32 C34 3.0(8) 1_555 1_555 1_555 1_555 yes
C33 C31 C32 C37 -177.5(5) 1_555 1_555 1_555 1_555 yes
C33 C35 C36 C34 1.5(10) 1_555 1_555 1_555 1_555 yes
C36 C34 C32 C37 179.1(6) 1_555 1_555 1_555 1_555 yes
C36 C35 C33 C38 -178.0(6) 1_555 1_555 1_555 1_555 yes
